data_4320259
loop_
_publ_author_name
'Maria Calleja'
'Karin Johnson'
'Warwick J. Belcher'
'Jonathan W. Steed'

_publ_section_title
;
 Oxonium Ions from Aqua Regia: Isolation by Hydrogen Bonding to Crown
 Ethers
;
_journal_name_full 'Inorganic Chemistry'
_journal_page_first 4978
_journal_page_last 4985
_journal_paper_doi 10.1021/ic010468i
_journal_volume 40
_journal_year 2001
_chemical_formula_sum 'C8 H21 Au Cl4 O6'
_chemical_formula_weight 552.01
_chemical_name_common compound_1
_chemical_name_systematic
; 
  ? 
;
_space_group_IT_number 10
_symmetry_cell_setting monoclinic
_symmetry_space_group_name_Hall '-P 2y'
_symmetry_space_group_name_H-M 'P 1 2/m 1'
_atom_sites_solution_hydrogens geom
_atom_sites_solution_primary direct
_atom_sites_solution_secondary difmap
_audit_creation_method SHELXL-97
_cell_angle_alpha 90.00
_cell_angle_beta 90.295(4)
_cell_angle_gamma 90.00
_cell_formula_units_Z 2
_cell_length_a 8.2616(7)
_cell_length_b 12.2727(10)
_cell_length_c 8.2855(6)
_cell_measurement_temperature 100(2)
_cell_volume 840.07(12)
_computing_cell_refinement DENZO-SMN
_computing_data_collection 'Nonius Collect'
_computing_data_reduction DENZO-SMN
_computing_molecular_graphics 'XSeed (Barbour, 1999)'
_computing_structure_refinement 'SHELXL-97 (Sheldrick, 1997)'
_computing_structure_solution 'SHELXS-97 (Sheldrick, 1990)'
_diffrn_ambient_temperature 100(2)
_diffrn_measured_fraction_theta_full 0.991
_diffrn_measured_fraction_theta_max 0.991
_diffrn_measurement_device_type KappaCCD
_diffrn_measurement_method '2o phi+omega frames'
_diffrn_radiation_monochromator graphite
_diffrn_radiation_source 'fine-focus sealed tube'
_diffrn_radiation_type MoK\a
_diffrn_radiation_wavelength 0.71073
_diffrn_reflns_av_R_equivalents 0.0837
_diffrn_reflns_av_sigmaI/netI 0.0807
_diffrn_reflns_limit_h_max 9
_diffrn_reflns_limit_h_min -10
_diffrn_reflns_limit_k_max 15
_diffrn_reflns_limit_k_min -14
_diffrn_reflns_limit_l_max 10
_diffrn_reflns_limit_l_min -9
_diffrn_reflns_number 5008
_diffrn_reflns_theta_full 27.48
_diffrn_reflns_theta_max 27.48
_diffrn_reflns_theta_min 2.46
_diffrn_standards_decay_% 0
_exptl_absorpt_coefficient_mu 9.407
_exptl_absorpt_correction_T_max 0.4531
_exptl_absorpt_correction_T_min 0.2549
_exptl_crystal_colour yellow
_exptl_crystal_density_diffrn 2.182
_exptl_crystal_density_method 'not measured'
_exptl_crystal_description block
_exptl_crystal_F_000 528
_exptl_crystal_size_max 0.20
_exptl_crystal_size_mid 0.10
_exptl_crystal_size_min 0.10
_refine_diff_density_max 1.476
_refine_diff_density_min -3.173
_refine_diff_density_rms 0.285
_refine_ls_extinction_coef 0.0038(6)
_refine_ls_extinction_expression Fc^*^=kFc[1+0.001xFc^2^\l^3^/sin(2\q)]^-1/4^
_refine_ls_extinction_method SHELXL
_refine_ls_goodness_of_fit_ref 1.055
_refine_ls_hydrogen_treatment mixed
_refine_ls_matrix_type full
_refine_ls_number_parameters 99
_refine_ls_number_reflns 2000
_refine_ls_number_restraints 0
_refine_ls_restrained_S_all 1.055
_refine_ls_R_factor_all 0.0461
_refine_ls_R_factor_gt 0.0364
_refine_ls_shift/su_max 0.000
_refine_ls_shift/su_mean 0.000
_refine_ls_structure_factor_coef Fsqd
_refine_ls_weighting_details 'calc w=1/[\s^2^(Fo^2^)+(0.0090P)^2^+1.0118P] where P=(Fo^2^+2Fc^2^)/3'
_refine_ls_weighting_scheme calc
_refine_ls_wR_factor_gt 0.0809
_refine_ls_wR_factor_ref 0.0858
_reflns_number_gt 1700
_reflns_number_total 2000
_reflns_threshold_expression >2sigma(I)
_cod_data_source_file ic010468i_1.cif
_cod_data_source_block au122
_cod_database_code 4320259

loop_
_symmetry_equiv_pos_as_xyz
'x, y, z'
'-x, y, -z'
'-x, -y, -z'
'x, -y, z'

loop_
_atom_site_label
_atom_site_type_symbol
_atom_site_fract_x
_atom_site_fract_y
_atom_site_fract_z
_atom_site_U_iso_or_equiv
_atom_site_adp_type
_atom_site_occupancy
_atom_site_symmetry_multiplicity
_atom_site_calc_flag
_atom_site_refinement_flags
_atom_site_disorder_assembly
_atom_site_disorder_group
O3 O 0.3545(7) 0.0000 0.4831(7) 0.0187(12) Uiso 0.80 2 d SP A 1
C4 C 0.6148(7) 0.2274(4) 0.2056(6) 0.0185(11) Uani 1 1 d . . .
H4A H 0.5999 0.2821 0.1189 0.022 Uiso 1 1 calc R . .
H4B H 0.6733 0.1646 0.1588 0.022 Uiso 1 1 calc R . .
C2 C 0.2078(8) 0.2373(4) 0.3864(7) 0.0170(12) Uani 1 1 d . . .
H2A H 0.1289 0.2968 0.4036 0.020 Uiso 1 1 calc R . .
H2B H 0.1522 0.1784 0.3261 0.020 Uiso 1 1 calc R . .
C3 C 0.3465(6) 0.2793(5) 0.2877(6) 0.0186(10) Uani 1 1 d . . .
H3A H 0.3056 0.3086 0.1838 0.022 Uiso 1 1 calc R . .
H3B H 0.4021 0.3389 0.3463 0.022 Uiso 1 1 calc R . .
C1 C 0.2826(7) 0.2765(5) 0.6634(6) 0.0198(11) Uani 1 1 d . . .
H1A H 0.1764 0.2988 0.7074 0.024 Uiso 1 1 calc R . .
H1B H 0.3365 0.3418 0.6186 0.024 Uiso 1 1 calc R . .
O1 O 0.2603(4) 0.1964(2) 0.5394(3) 0.0154(7) Uani 1 1 d . . .
O2 O 0.4586(4) 0.1914(2) 0.2580(3) 0.0154(7) Uani 1 1 d . . .
Cl4 Cl 0.0383(2) 0.5000 0.2734(2) 0.0260(4) Uani 1 2 d S . .
Cl3 Cl 0.2740(2) 0.5000 -0.0386(2) 0.0254(4) Uani 1 2 d S . .
Au2 Au 0.0000 0.5000 0.0000 0.01863(17) Uani 1 4 d S . .
O4 O 0.4050(5) 0.0000 0.1132(5) 0.0168(10) Uani 1 2 d S . .
Cl1 Cl 0.0000 0.18671(13) 0.0000 0.0187(4) Uani 1 2 d S . .
Cl2 Cl 0.0444(2) 0.0000 -0.27072(19) 0.0219(4) Uani 1 2 d S . .
Au1 Au 0.0000 0.0000 0.0000 0.01228(16) Uani 1 4 d S . .
O3A O 0.385(3) 0.0000 0.582(3) 0.021(5) Uiso 0.20 2 d SP B 2

loop_
_atom_site_aniso_label
_atom_site_aniso_U_11
_atom_site_aniso_U_22
_atom_site_aniso_U_33
_atom_site_aniso_U_23
_atom_site_aniso_U_13
_atom_site_aniso_U_12
C4 0.022(3) 0.022(2) 0.012(2) -0.001(2) 0.004(2) -0.005(2)
C2 0.017(3) 0.020(3) 0.013(3) 0.0023(19) -0.003(2) 0.0022(19)
C3 0.025(3) 0.015(2) 0.016(2) 0.005(2) 0.006(2) 0.008(2)
C1 0.024(3) 0.020(2) 0.016(3) -0.004(2) 0.005(2) 0.002(2)
O1 0.0252(17) 0.0131(17) 0.0079(15) -0.0002(14) 0.0021(13) -0.0014(14)
O2 0.0178(17) 0.0126(16) 0.0159(16) 0.0027(14) 0.0048(13) 0.0008(13)
Cl4 0.0385(11) 0.0149(8) 0.0246(9) 0.000 -0.0009(8) 0.000
Cl3 0.0290(9) 0.0161(8) 0.0312(10) 0.000 0.0021(7) 0.000
Au2 0.0256(3) 0.0075(2) 0.0228(3) 0.000 -0.00022(17) 0.000
O4 0.019(2) 0.017(2) 0.015(2) 0.000 0.0036(18) 0.000
Cl1 0.0236(8) 0.0145(8) 0.0181(8) 0.000 0.0042(6) 0.000
Cl2 0.0332(10) 0.0192(8) 0.0135(8) 0.000 0.0098(7) 0.000
Au1 0.0127(2) 0.0124(2) 0.0118(2) 0.000 0.00427(14) 0.000

loop_
_atom_type_symbol
_atom_type_description
_atom_type_scat_dispersion_real
_atom_type_scat_dispersion_imag
_atom_type_scat_source
C C 0.0033 0.0016 'International Tables Vol C Tables 4.2.6.8 and 6.1.1.4'
H H 0.0000 0.0000 'International Tables Vol C Tables 4.2.6.8 and 6.1.1.4'
O O 0.0106 0.0060 'International Tables Vol C Tables 4.2.6.8 and 6.1.1.4'
Cl Cl 0.1484 0.1585 'International Tables Vol C Tables 4.2.6.8 and 6.1.1.4'
Au Au -2.0133 8.8022 'International Tables Vol C Tables 4.2.6.8 and 6.1.1.4'

loop_
_geom_angle_atom_site_label_1
_geom_angle_atom_site_label_2
_geom_angle_atom_site_label_3
_geom_angle
_geom_angle_site_symmetry_1
_geom_angle_site_symmetry_3
_geom_angle_publ_flag
O2 C4 C1 114.3(4) . 2_656 ?
O1 C2 C3 112.0(5) . . ?
O2 C3 C2 109.1(4) . . ?
O1 C1 C4 108.2(4) . 2_656 ?
C2 O1 C1 115.6(4) . . ?
C4 O2 C3 113.6(4) . . ?
Cl4 Au2 Cl4 180.0 . 3_565 ?
Cl4 Au2 Cl3 89.64(7) . 3_565 ?
Cl4 Au2 Cl3 90.36(7) 3_565 3_565 ?
Cl4 Au2 Cl3 90.36(7) . . ?
Cl4 Au2 Cl3 89.64(7) 3_565 . ?
Cl3 Au2 Cl3 180.0 3_565 . ?
Cl2 Au1 Cl2 180.0 3 . ?
Cl2 Au1 Cl1 90.0 3 3 ?
Cl2 Au1 Cl1 90.0 . 3 ?
Cl2 Au1 Cl1 90.0 3 . ?
Cl2 Au1 Cl1 90.0 . . ?
Cl1 Au1 Cl1 180.0 3 . ?

loop_
_geom_bond_atom_site_label_1
_geom_bond_atom_site_label_2
_geom_bond_distance
_geom_bond_site_symmetry_2
_geom_bond_publ_flag
C4 O2 1.433(6) . ?
C4 C1 1.501(8) 2_656 ?
C2 O1 1.429(6) . ?
C2 C3 1.503(8) . ?
C3 O2 1.444(6) . ?
C1 O1 1.434(6) . ?
C1 C4 1.501(8) 2_656 ?
Cl4 Au2 2.2854(18) . ?
Cl3 Au2 2.2881(17) . ?
Au2 Cl4 2.2854(18) 3_565 ?
Au2 Cl3 2.2881(17) 3_565 ?
Cl1 Au1 2.2915(16) . ?
Cl2 Au1 2.2747(16) . ?
Au1 Cl2 2.2747(16) 3 ?
Au1 Cl1 2.2915(16) 3 ?

loop_
_geom_torsion_atom_site_label_1
_geom_torsion_atom_site_label_2
_geom_torsion_atom_site_label_3
_geom_torsion_atom_site_label_4
_geom_torsion
_geom_torsion_site_symmetry_1
_geom_torsion_site_symmetry_2
_geom_torsion_site_symmetry_3
_geom_torsion_site_symmetry_4
_geom_torsion_publ_flag
O1 C2 C3 O2 60.9(5) . . . . ?
C3 C2 O1 C1 83.0(5) . . . . ?
C4 C1 O1 C2 -162.2(4) 2_656 . . . ?
C1 C4 O2 C3 74.2(6) 2_656 . . . ?
C2 C3 O2 C4 -163.4(5) . . . . ?
